data_4305163
loop_
_publ_author_name
'I. Ravikumar'
'P. S. Lakshminarayanan'
'E. Suresh'
'Pradyut Ghosh'

_publ_section_title
;
Spherical versus Linear Anion Encapsulation in the Cavity of a Protonated
Azacryptand
;
_journal_name_full 'Inorganic Chemistry'
_journal_page_first 7992
_journal_page_last 7999
_journal_paper_doi 10.1021/ic702056y
_journal_volume 47
_journal_year 2008
_chemical_formula_sum 'C38 H60 N8 O6'
_chemical_formula_weight 724.94
_space_group_IT_number 176
_symmetry_cell_setting hexagonal
_symmetry_space_group_name_Hall '-P 6c'
_symmetry_space_group_name_H-M 'P 63/m'
_atom_sites_solution_hydrogens geom
_atom_sites_solution_primary direct
_atom_sites_solution_secondary difmap
_audit_creation_method SHELXL-97
_cell_angle_alpha 90.00
_cell_angle_beta 90.00
_cell_angle_gamma 120.00
_cell_formula_units_Z 2
_cell_length_a 8.9953(4)
_cell_length_b 8.9953(4)
_cell_length_c 27.457(3)
_cell_measurement_temperature 100(2)
_cell_volume 1924.0(2)
_computing_cell_refinement 'BRUKER SMART'
_computing_data_collection 'BRUKER SMART'
_computing_data_reduction 'BRUKER SAINT'
_computing_molecular_graphics ORTEP
_computing_structure_refinement 'SHELXL-97 (Sheldrick, 1997)'
_computing_structure_solution 'SHELXS-97 (Sheldrick, 1990)'
_diffrn_ambient_temperature 100(2)
_diffrn_measured_fraction_theta_full 0.925
_diffrn_measured_fraction_theta_max 0.925
_diffrn_measurement_device_type 'BRUKER SMART APEX CCD DIFFRACTOMETER'
_diffrn_measurement_method 'OMEGA-PHI SCAN'
_diffrn_radiation_monochromator graphite
_diffrn_radiation_source 'fine-focus sealed tube'
_diffrn_radiation_type MoK\a
_diffrn_radiation_wavelength 0.71073
_diffrn_reflns_av_R_equivalents 0.0601
_diffrn_reflns_av_sigmaI/netI 0.0710
_diffrn_reflns_limit_h_max 11
_diffrn_reflns_limit_h_min -5
_diffrn_reflns_limit_k_max 11
_diffrn_reflns_limit_k_min -11
_diffrn_reflns_limit_l_max 36
_diffrn_reflns_limit_l_min -35
_diffrn_reflns_number 7797
_diffrn_reflns_theta_full 28.20
_diffrn_reflns_theta_max 28.20
_diffrn_reflns_theta_min 1.48
_exptl_absorpt_coefficient_mu 0.086
_exptl_absorpt_correction_T_max 0.9681
_exptl_absorpt_correction_T_min 0.9519
_exptl_absorpt_correction_type multi-scan
_exptl_absorpt_process_details 'BRUKER SADABS'
_exptl_crystal_colour COLOURLESS
_exptl_crystal_density_diffrn 1.251
_exptl_crystal_density_method 'not measured'
_exptl_crystal_description Blocks
_exptl_crystal_F_000 784
_exptl_crystal_size_max 0.58
_exptl_crystal_size_mid 0.43
_exptl_crystal_size_min 0.38
_refine_diff_density_max 0.358
_refine_diff_density_min -0.357
_refine_diff_density_rms 0.070
_refine_ls_extinction_method none
_refine_ls_goodness_of_fit_ref 1.035
_refine_ls_hydrogen_treatment mixed
_refine_ls_matrix_type full
_refine_ls_number_parameters 97
_refine_ls_number_reflns 1499
_refine_ls_number_restraints 0
_refine_ls_restrained_S_all 1.035
_refine_ls_R_factor_all 0.0724
_refine_ls_R_factor_gt 0.0584
_refine_ls_shift/su_max 0.000
_refine_ls_shift/su_mean 0.000
_refine_ls_structure_factor_coef Fsqd
_refine_ls_weighting_scheme calc
_refine_ls_wR_factor_gt 0.1531
_refine_ls_wR_factor_ref 0.1718
_reflns_number_gt 1159
_reflns_number_total 1499
_reflns_threshold_expression >2sigma(I)
_cod_data_source_file ic702056y_si_002.cif
_cod_data_source_block plaxmi1m
_cod_depositor_comments
;
The following automatic conversions were performed:
'_symmetry_cell_setting' value 'HEXAGONAL' changed to 'hexagonal'
according to '/home/saulius/struct/CIF-dictionaries/cif_core.dic'
dictionary named 'cif_core.dic' version 2.4.1 from
2010-06-29.

'_exptl_absorpt_correction_type' value 'MULTI-SCAN' changed
to 'multi-scan' according to
'/home/saulius/struct/CIF-dictionaries/cif_core.dic' dictionary named
'cif_core.dic' version 2.4.1 from 2010-06-29.

Automatic conversion script
Id: cif_fix_enum 1527 2010-12-29 10:47:43Z saulius 

The following automatic conversions were performed:

data name '_exptl_absorpt_process_detail' was replaced with
'_exptl_absorpt_process_details' as specified in the replacement file
'data/replacement-values/replacement_tags.lst'.

Automatic conversion script
Id: cif_correct_tags 9268 2022-04-12 08:56:07Z antanas 
;
_cod_database_code 4305163
_refine_ls_weighting_detail 'calc w=1/[\s^2^(Fo^2^)+(0.1055P)^2^+0.0000P] where P=(Fo^2^+2Fc^2^)/3'

loop_
_symmetry_equiv_pos_as_xyz
'x, y, z'
'x-y, x, z+1/2'
'-y, x-y, z'
'-x, -y, z+1/2'
'-x+y, -x, z'
'y, -x+y, z+1/2'
'-x, -y, -z'
'-x+y, -x, -z-1/2'
'y, -x+y, -z'
'x, y, -z-1/2'
'x-y, x, -z'
'-y, x-y, -z-1/2'

loop_
_atom_site_label
_atom_site_type_symbol
_atom_site_fract_x
_atom_site_fract_y
_atom_site_fract_z
_atom_site_U_iso_or_equiv
_atom_site_adp_type
_atom_site_occupancy
_atom_site_calc_flag
_atom_site_refinement_flags
_atom_site_disorder_assembly
_atom_site_disorder_group
O1 O 0.23704(17) 0.49154(16) 0.09809(4) 0.0199(4) Uani 1 d . . .
H1 H 0.3005 0.4508 0.1000 0.049(8) Uiso 1 calc R . .
C8 C 0.3333 0.6667 0.09813(12) 0.0247(7) Uani 1 d S . .
N1 N 0.6667 0.3333 0.05126(9) 0.0154(6) Uani 1 d S . .
N2 N 0.39099(19) 0.29605(19) 0.11720(5) 0.0157(4) Uani 1 d . . .
H1C H 0.494(3) 0.338(3) 0.1231(8) 0.018(5) Uiso 1 d . . .
C1 C 0.4986(2) 0.3069(2) 0.03576(6) 0.0181(4) Uani 1 d . . .
H1A H 0.4699 0.2517 0.0041 0.024(5) Uiso 1 calc R . .
H1B H 0.5048 0.4172 0.0327 0.013(5) Uiso 1 calc R . .
C2 C 0.3588(2) 0.1966(2) 0.07201(6) 0.0176(4) Uani 1 d . . .
H2C H 0.2470 0.1663 0.0589 0.023(6) Uiso 1 calc R . .
H2D H 0.3609 0.0916 0.0785 0.024(6) Uiso 1 calc R . .
C3 C 0.2877(2) 0.1960(2) 0.15868(6) 0.0159(4) Uani 1 d . . .
H3A H 0.2987 0.0947 0.1624 0.017(5) Uiso 1 calc R . .
H3B H 0.1679 0.1582 0.1523 0.026(6) Uiso 1 calc R . .
C4 C 0.3410(2) 0.2975(2) 0.20564(6) 0.0153(4) Uani 1 d . . .
C5 C 0.4406(2) 0.4766(2) 0.20601(6) 0.0158(4) Uani 1 d . . .
H5 H 0.4743 0.5369 0.1768 0.018(5) Uiso 1 calc R . .
C6 C 0.4891(3) 0.5643(3) 0.2500 0.0158(5) Uani 1 d S . .
H6 H 0.5550 0.6834 0.2500 0.019(7) Uiso 1 calc SR . .
C7 C 0.2916(3) 0.2110(3) 0.2500 0.0152(5) Uani 1 d S . .
H7 H 0.2236 0.0920 0.2500 0.038(9) Uiso 1 calc SR . .

loop_
_atom_site_aniso_label
_atom_site_aniso_U_11
_atom_site_aniso_U_22
_atom_site_aniso_U_33
_atom_site_aniso_U_23
_atom_site_aniso_U_13
_atom_site_aniso_U_12
O1 0.0182(7) 0.0166(7) 0.0247(8) -0.0011(5) -0.0029(5) 0.0085(5)
C8 0.0277(11) 0.0277(11) 0.0188(16) 0.000 0.000 0.0138(6)
N1 0.0166(8) 0.0166(8) 0.0131(12) 0.000 0.000 0.0083(4)
N2 0.0131(7) 0.0157(7) 0.0165(8) -0.0017(5) 0.0000(5) 0.0059(6)
C1 0.0202(9) 0.0219(9) 0.0132(8) -0.0009(6) -0.0023(6) 0.0113(7)
C2 0.0172(8) 0.0178(9) 0.0174(9) -0.0031(7) -0.0021(6) 0.0084(7)
C3 0.0143(8) 0.0139(8) 0.0182(9) -0.0007(6) 0.0004(6) 0.0061(7)
C4 0.0111(8) 0.0161(9) 0.0197(9) -0.0013(6) 0.0000(6) 0.0075(7)
C5 0.0126(8) 0.0158(9) 0.0191(9) 0.0021(6) 0.0018(6) 0.0073(7)
C6 0.0120(11) 0.0123(11) 0.0230(12) 0.000 0.000 0.0059(9)
C7 0.0126(11) 0.0131(11) 0.0206(12) 0.000 0.000 0.0069(9)

loop_
_atom_type_symbol
_atom_type_description
_atom_type_scat_dispersion_real
_atom_type_scat_dispersion_imag
_atom_type_scat_source
C C 0.0033 0.0016 'International Tables Vol C Tables 4.2.6.8 and 6.1.1.4'
N N 0.0061 0.0033 'International Tables Vol C Tables 4.2.6.8 and 6.1.1.4'
O O 0.0106 0.0060 'International Tables Vol C Tables 4.2.6.8 and 6.1.1.4'
H H 0.0000 0.0000 'International Tables Vol C Tables 4.2.6.8 and 6.1.1.4'

loop_
_geom_angle_atom_site_label_1
_geom_angle_atom_site_label_2
_geom_angle_atom_site_label_3
_geom_angle
_geom_angle_site_symmetry_1
_geom_angle_site_symmetry_3
_geom_angle_publ_flag
C8 O1 H1 109.5 . . ?
O1 C8 O1 120.000(2) 5_565 . ?
O1 C8 O1 120.000(2) 5_565 3_665 ?
O1 C8 O1 120.000(2) . 3_665 ?
C1 N1 C1 112.00(10) 3_655 5_665 ?
C1 N1 C1 112.00(10) 3_655 . ?
C1 N1 C1 112.00(10) 5_665 . ?
C3 N2 C2 114.30(14) . . ?
C3 N2 H1C 110.7(15) . . ?
C2 N2 H1C 106.2(15) . . ?
N1 C1 C2 111.35(15) . . ?
N1 C1 H1A 109.4 . . ?
C2 C1 H1A 109.4 . . ?
N1 C1 H1B 109.4 . . ?
C2 C1 H1B 109.4 . . ?
H1A C1 H1B 108.0 . . ?
N2 C2 C1 107.96(14) . . ?
N2 C2 H2C 110.1 . . ?
C1 C2 H2C 110.1 . . ?
N2 C2 H2D 110.1 . . ?
C1 C2 H2D 110.1 . . ?
H2C C2 H2D 108.4 . . ?
N2 C3 C4 112.35(13) . . ?
N2 C3 H3A 109.1 . . ?
C4 C3 H3A 109.1 . . ?
N2 C3 H3B 109.1 . . ?
C4 C3 H3B 109.1 . . ?
H3A C3 H3B 107.9 . . ?
C7 C4 C5 118.64(16) . . ?
C7 C4 C3 119.43(16) . . ?
C5 C4 C3 121.93(15) . . ?
C6 C5 C4 119.95(16) . . ?
C6 C5 H5 120.0 . . ?
C4 C5 H5 120.0 . . ?
C5 C6 C5 120.9(2) 10_556 . ?
C5 C6 H6 119.5 10_556 . ?
C5 C6 H6 119.5 . . ?
C4 C7 C4 121.9(2) 10_556 . ?
C4 C7 H7 119.1 10_556 . ?
C4 C7 H7 119.1 . . ?

loop_
_geom_bond_atom_site_label_1
_geom_bond_atom_site_label_2
_geom_bond_distance
_geom_bond_site_symmetry_2
_geom_bond_publ_flag
O1 C8 1.3665(12) . ?
O1 H1 0.8200 . ?
C8 O1 1.3665(12) 5_565 ?
C8 O1 1.3665(12) 3_665 ?
N1 C1 1.4710(19) 3_655 ?
N1 C1 1.4710(19) 5_665 ?
N1 C1 1.4710(19) . ?
N2 C3 1.461(2) . ?
N2 C2 1.471(2) . ?
N2 H1C 0.82(2) . ?
C1 C2 1.519(2) . ?
C1 H1A 0.9700 . ?
C1 H1B 0.9700 . ?
C2 H2C 0.9700 . ?
C2 H2D 0.9700 . ?
C3 C4 1.513(2) . ?
C3 H3A 0.9700 . ?
C3 H3B 0.9700 . ?
C4 C7 1.393(2) . ?
C4 C5 1.398(2) . ?
C5 C6 1.388(2) . ?
C5 H5 0.9300 . ?
C6 C5 1.388(2) 10_556 ?
C6 H6 0.9300 . ?
C7 C4 1.393(2) 10_556 ?
C7 H7 0.9300 . ?
